data_7236983
loop_
_publ_author_name
'Chen, Peng-Zhong'
'Wang, Jian-Xin'
'Niu, Li-Ya'
'Chen, Yu-Zhe'
'Yang, Qing-Zheng'

_publ_section_title
;
 Carbazole-containing difluoroboron \b-diketonate dyes: two-photon excited
 fluorescence in solution and grinding-induced blue-shifted emission in
 the solid state
;
_journal_issue 47
_journal_name_full 'Journal of Materials Chemistry C'
_journal_page_first 12538
_journal_paper_doi 10.1039/C7TC04751G
_journal_volume 5
_journal_year 2017
_chemical_formula_moiety 'C18 H16 B F2 N O2'
_chemical_formula_sum 'C18 H16 B F2 N O2'
_chemical_formula_weight 327.13
_space_group_crystal_system monoclinic
_space_group_IT_number 15
_space_group_name_Hall '-C 2yc'
_space_group_name_H-M_alt 'C 1 2/c 1'
_atom_sites_solution_hydrogens geom
_atom_sites_solution_primary direct
_audit_creation_date 2017-04-12
_audit_creation_method
;
Olex2 1.2
(compiled 2017.03.28 svn.r3405 for OlexSys, GUI svn.r5335)
;
_audit_update_record
;
2017-09-15 deposited with the CCDC.
2017-11-16 downloaded from the CCDC.
;
_cell_angle_alpha 90
_cell_angle_beta 105.76(3)
_cell_angle_gamma 90
_cell_formula_units_Z 8
_cell_length_a 21.231(4)
_cell_length_b 9.2009(18)
_cell_length_c 16.416(3)
_cell_measurement_reflns_used 4430
_cell_measurement_temperature 153(2)
_cell_measurement_theta_max 27.4778
_cell_measurement_theta_min 1.9934
_cell_volume 3086.2(11)
_computing_molecular_graphics 'Olex2 (Dolomanov et al., 2009)'
_computing_publication_material 'Olex2 (Dolomanov et al., 2009)'
_computing_structure_refinement 'XL (Sheldrick, 2008)'
_computing_structure_solution 'ShelXS (Sheldrick, 2008)'
_diffrn_ambient_temperature 153.15
_diffrn_measured_fraction_theta_full 0.995
_diffrn_measured_fraction_theta_max 0.996
_diffrn_measurement_device_type 'multiwire proportional'
_diffrn_measurement_method 'phi and omega scans'
_diffrn_radiation_monochromator graphite
_diffrn_radiation_type MoK\a
_diffrn_radiation_wavelength 0.71073
_diffrn_reflns_av_R_equivalents 0.0545
_diffrn_reflns_av_unetI/netI 0.0487
_diffrn_reflns_Laue_measured_fraction_full 0.995
_diffrn_reflns_Laue_measured_fraction_max 0.996
_diffrn_reflns_limit_h_max 27
_diffrn_reflns_limit_h_min -20
_diffrn_reflns_limit_k_max 11
_diffrn_reflns_limit_k_min -11
_diffrn_reflns_limit_l_max 21
_diffrn_reflns_limit_l_min -21
_diffrn_reflns_number 12172
_diffrn_reflns_point_group_measured_fraction_full 0.995
_diffrn_reflns_point_group_measured_fraction_max 0.996
_diffrn_reflns_theta_full 25.242
_diffrn_reflns_theta_max 27.458
_diffrn_reflns_theta_min 2.578
_exptl_absorpt_coefficient_mu 0.107
_exptl_absorpt_correction_T_max 1.0000
_exptl_absorpt_correction_T_min 0.8016
_exptl_absorpt_correction_type multi-scan
_exptl_absorpt_process_details 'CrystalClear (Rigaku Inc., 2008)'
_exptl_crystal_colour yellow
_exptl_crystal_density_diffrn 1.408
_exptl_crystal_description rod
_exptl_crystal_F_000 1360
_exptl_crystal_size_max 0.28
_exptl_crystal_size_mid 0.26
_exptl_crystal_size_min 0.13
_refine_diff_density_max 0.255
_refine_diff_density_min -0.276
_refine_diff_density_rms 0.070
_refine_ls_extinction_method none
_refine_ls_goodness_of_fit_ref 1.261
_refine_ls_hydrogen_treatment constr
_refine_ls_matrix_type full
_refine_ls_number_parameters 219
_refine_ls_number_reflns 3513
_refine_ls_number_restraints 0
_refine_ls_restrained_S_all 1.261
_refine_ls_R_factor_all 0.1001
_refine_ls_R_factor_gt 0.0839
_refine_ls_shift/su_max 0.001
_refine_ls_shift/su_mean 0.000
_refine_ls_structure_factor_coef Fsqd
_refine_ls_weighting_details 'w=1/[\s^2^(Fo^2^)+(0.0290P)^2^+8.3736P] where P=(Fo^2^+2Fc^2^)/3'
_refine_ls_weighting_scheme calc
_refine_ls_wR_factor_gt 0.1489
_refine_ls_wR_factor_ref 0.1722
_reflns_Friedel_coverage 0.000
_reflns_number_gt 3095
_reflns_number_total 3513
_reflns_threshold_expression 'I > 2\s(I)'
_cod_data_source_file c7tc04751g2.cif
_cod_data_source_block bww17128
_cod_database_code 7236983
_shelx_shelxl_version_number 2014/7
_shelx_space_group_comment
;
The symmetry employed for this shelxl refinement is uniquely defined
by the following loop, which should always be used as a source of
symmetry information in preference to the above space-group names.
They are only intended as comments.
;
_shelx_estimated_absorpt_t_max 0.986
_shelx_estimated_absorpt_t_min 0.971
_olex2_refinement_description
;
1. Fixed Uiso
 At 1.2 times of:
  All C(H) groups, All C(H,H) groups
 At 1.5 times of:
  All C(H,H,H) groups
2.a Secondary CH2 refined with riding coordinates:
 C17(H17A,H17B)
2.b Aromatic/amide H refined with riding coordinates:
 C1(H1), C2(H2), C3(H3), C4(H4), C9(H9), C10(H10), C12(H12), C14(H14)
2.c Idealised Me refined as rotating group:
 C16(H16A,H16B,H16C), C18(H18A,H18B,H18C)
;
_olex2_submission_special_instructions 'No special instructions were received'

loop_
_space_group_symop_operation_xyz
'x, y, z'
'-x, y, -z+1/2'
'x+1/2, y+1/2, z'
'-x+1/2, y+1/2, -z+1/2'
'-x, -y, -z'
'x, -y, z-1/2'
'-x+1/2, -y+1/2, -z'
'x+1/2, -y+1/2, z-1/2'

loop_
_atom_site_label
_atom_site_type_symbol
_atom_site_fract_x
_atom_site_fract_y
_atom_site_fract_z
_atom_site_U_iso_or_equiv
_atom_site_adp_type
_atom_site_occupancy
_atom_site_site_symmetry_order
_atom_site_calc_flag
_atom_site_refinement_flags_posn
F1 F 0.10267(10) 0.3928(2) 0.21405(13) 0.0492(6) Uani 1 1 d .
F2 F 0.17665(9) 0.2112(2) 0.23136(11) 0.0390(5) Uani 1 1 d .
O1 O 0.17959(11) 0.3658(3) 0.34386(13) 0.0394(6) Uani 1 1 d .
O2 O 0.09161(12) 0.1901(3) 0.29196(15) 0.0486(7) Uani 1 1 d .
N1 N 0.33411(11) 0.7097(3) 0.66351(14) 0.0257(5) Uani 1 1 d .
C1 C 0.43151(14) 0.8514(3) 0.64812(19) 0.0306(7) Uani 1 1 d .
H1 H 0.4427 0.8913 0.7036 0.037 Uiso 1 1 calc R
C2 C 0.46765(15) 0.8814(4) 0.5923(2) 0.0369(7) Uani 1 1 d .
H2 H 0.5048 0.9429 0.6100 0.044 Uiso 1 1 calc R
C3 C 0.45159(16) 0.8245(4) 0.5103(2) 0.0381(8) Uani 1 1 d .
H3 H 0.4778 0.8476 0.4735 0.046 Uiso 1 1 calc R
C4 C 0.39767(15) 0.7343(3) 0.48250(19) 0.0318(7) Uani 1 1 d .
H4 H 0.3864 0.6966 0.4265 0.038 Uiso 1 1 calc R
C5 C 0.36055(13) 0.7000(3) 0.53731(17) 0.0244(6) Uani 1 1 d .
C6 C 0.37788(13) 0.7600(3) 0.61971(17) 0.0254(6) Uani 1 1 d .
C7 C 0.30415(14) 0.6087(3) 0.53188(17) 0.0260(6) Uani 1 1 d .
C8 C 0.29036(13) 0.6162(3) 0.61200(17) 0.0252(6) Uani 1 1 d .
C9 C 0.23967(15) 0.5389(3) 0.62976(18) 0.0308(7) Uani 1 1 d .
H9 H 0.2314 0.5441 0.6837 0.037 Uiso 1 1 calc R
C10 C 0.20185(15) 0.4542(3) 0.56596(18) 0.0309(7) Uani 1 1 d .
H10 H 0.1669 0.3999 0.5768 0.037 Uiso 1 1 calc R
C11 C 0.21285(13) 0.4447(3) 0.48495(17) 0.0255(6) Uani 1 1 d .
C12 C 0.26440(13) 0.5239(3) 0.46828(17) 0.0263(6) Uani 1 1 d .
H12 H 0.2721 0.5196 0.4140 0.032 Uiso 1 1 calc R
C13 C 0.17040(14) 0.3579(3) 0.41870(17) 0.0271(6) Uani 1 1 d .
C14 C 0.12174(15) 0.2674(3) 0.43159(19) 0.0355(7) Uani 1 1 d .
H14 H 0.1144 0.2635 0.4861 0.043 Uiso 1 1 calc R
C15 C 0.08399(14) 0.1834(3) 0.36779(19) 0.0301(6) Uani 1 1 d .
C16 C 0.03191(15) 0.0826(4) 0.3783(2) 0.0381(8) Uani 1 1 d .
H16A H -0.0110 0.1192 0.3461 0.057 Uiso 1 1 calc GR
H16B H 0.0333 0.0763 0.4383 0.057 Uiso 1 1 calc GR
H16C H 0.0391 -0.0140 0.3574 0.057 Uiso 1 1 calc GR
C17 C 0.33708(15) 0.7454(3) 0.75141(18) 0.0311(7) Uani 1 1 d .
H17A H 0.2926 0.7385 0.7595 0.037 Uiso 1 1 calc R
H17B H 0.3525 0.8467 0.7634 0.037 Uiso 1 1 calc R
C18 C 0.38265(18) 0.6441(4) 0.8129(2) 0.0422(8) Uani 1 1 d .
H18A H 0.3665 0.5441 0.8028 0.063 Uiso 1 1 calc GR
H18B H 0.3843 0.6723 0.8710 0.063 Uiso 1 1 calc GR
H18C H 0.4266 0.6503 0.8048 0.063 Uiso 1 1 calc GR
B1 B 0.13747(18) 0.2901(4) 0.2688(2) 0.0361(8) Uani 1 1 d .

loop_
_atom_site_aniso_label
_atom_site_aniso_U_11
_atom_site_aniso_U_22
_atom_site_aniso_U_33
_atom_site_aniso_U_23
_atom_site_aniso_U_13
_atom_site_aniso_U_12
F1 0.0441(11) 0.0429(12) 0.0491(12) -0.0116(10) -0.0068(9) 0.0043(9)
F2 0.0387(10) 0.0406(11) 0.0368(10) -0.0087(8) 0.0089(8) -0.0021(9)
O1 0.0369(12) 0.0519(15) 0.0297(11) -0.0132(10) 0.0095(10) -0.0185(11)
O2 0.0440(14) 0.0662(18) 0.0378(13) -0.0195(12) 0.0147(11) -0.0264(13)
N1 0.0248(12) 0.0258(12) 0.0241(12) -0.0040(10) 0.0024(9) 0.0011(10)
C1 0.0275(14) 0.0293(15) 0.0308(15) -0.0015(12) 0.0008(12) 0.0023(12)
C2 0.0300(16) 0.0317(16) 0.0436(18) 0.0012(14) 0.0009(14) -0.0084(13)
C3 0.0320(16) 0.0437(19) 0.0393(18) 0.0059(15) 0.0106(14) -0.0031(15)
C4 0.0317(15) 0.0345(16) 0.0274(15) 0.0016(13) 0.0048(12) 0.0012(13)
C5 0.0230(13) 0.0232(13) 0.0238(13) 0.0006(11) 0.0011(11) 0.0023(11)
C6 0.0245(13) 0.0228(14) 0.0261(14) -0.0013(11) 0.0021(11) 0.0036(11)
C7 0.0255(14) 0.0257(14) 0.0253(14) 0.0014(11) 0.0045(11) 0.0024(11)
C8 0.0236(13) 0.0227(13) 0.0263(14) -0.0022(11) 0.0019(11) 0.0041(11)
C9 0.0347(16) 0.0337(16) 0.0242(14) -0.0027(12) 0.0085(12) -0.0042(13)
C10 0.0319(15) 0.0313(16) 0.0292(15) 0.0006(13) 0.0077(12) -0.0049(13)
C11 0.0255(14) 0.0224(14) 0.0259(14) 0.0026(11) 0.0022(11) 0.0032(11)
C12 0.0279(14) 0.0247(14) 0.0238(14) -0.0005(11) 0.0026(11) 0.0031(12)
C13 0.0279(14) 0.0251(14) 0.0256(14) 0.0023(11) 0.0024(11) 0.0060(12)
C14 0.0373(17) 0.0360(17) 0.0279(15) -0.0010(13) -0.0001(13) -0.0081(14)
C15 0.0256(14) 0.0267(15) 0.0340(16) -0.0017(12) 0.0012(12) 0.0013(12)
C16 0.0300(16) 0.0329(17) 0.0459(19) 0.0006(14) 0.0007(14) -0.0050(14)
C17 0.0318(15) 0.0330(16) 0.0264(14) -0.0070(13) 0.0041(12) -0.0013(13)
C18 0.055(2) 0.0393(19) 0.0282(16) -0.0005(14) 0.0036(15) 0.0049(17)
B1 0.0348(18) 0.045(2) 0.0290(17) -0.0112(16) 0.0092(15) -0.0092(17)

loop_
_atom_type_symbol
_atom_type_description
_atom_type_scat_dispersion_real
_atom_type_scat_dispersion_imag
_atom_type_scat_source
C C 0.0033 0.0016 'International Tables Vol C Tables 4.2.6.8 and 6.1.1.4'
H H 0.0000 0.0000 'International Tables Vol C Tables 4.2.6.8 and 6.1.1.4'
B B 0.0013 0.0007 'International Tables Vol C Tables 4.2.6.8 and 6.1.1.4'
N N 0.0061 0.0033 'International Tables Vol C Tables 4.2.6.8 and 6.1.1.4'
O O 0.0106 0.0060 'International Tables Vol C Tables 4.2.6.8 and 6.1.1.4'
F F 0.0171 0.0103 'International Tables Vol C Tables 4.2.6.8 and 6.1.1.4'

loop_
_geom_angle_atom_site_label_1
_geom_angle_atom_site_label_2
_geom_angle_atom_site_label_3
_geom_angle
C13 O1 B1 123.2(3)
C15 O2 B1 122.9(3)
C6 N1 C17 125.1(2)
C8 N1 C6 108.8(2)
C8 N1 C17 126.0(2)
C2 C1 H1 121.5
C2 C1 C6 116.9(3)
C6 C1 H1 121.5
C1 C2 H2 118.9
C1 C2 C3 122.2(3)
C3 C2 H2 118.9
C2 C3 H3 119.8
C4 C3 C2 120.4(3)
C4 C3 H3 119.8
C3 C4 H4 120.4
C5 C4 C3 119.1(3)
C5 C4 H4 120.4
C4 C5 C6 119.1(3)
C4 C5 C7 134.5(3)
C6 C5 C7 106.4(2)
N1 C6 C5 109.0(2)
C1 C6 N1 128.7(3)
C1 C6 C5 122.3(3)
C8 C7 C5 106.8(2)
C12 C7 C5 134.1(3)
C12 C7 C8 119.0(3)
N1 C8 C7 108.9(2)
N1 C8 C9 128.7(3)
C9 C8 C7 122.4(3)
C8 C9 H9 121.4
C10 C9 C8 117.2(3)
C10 C9 H9 121.4
C9 C10 H10 118.7
C9 C10 C11 122.7(3)
C11 C10 H10 118.7
C10 C11 C13 120.8(3)
C12 C11 C10 119.2(3)
C12 C11 C13 120.0(3)
C7 C12 C11 119.5(3)
C7 C12 H12 120.3
C11 C12 H12 120.3
O1 C13 C11 117.2(3)
O1 C13 C14 119.2(3)
C14 C13 C11 123.6(3)
C13 C14 H14 119.1
C15 C14 C13 121.8(3)
C15 C14 H14 119.1
O2 C15 C14 120.4(3)
O2 C15 C16 115.4(3)
C14 C15 C16 124.1(3)
C15 C16 H16A 109.5
C15 C16 H16B 109.5
C15 C16 H16C 109.5
H16A C16 H16B 109.5
H16A C16 H16C 109.5
H16B C16 H16C 109.5
N1 C17 H17A 109.3
N1 C17 H17B 109.3
N1 C17 C18 111.6(3)
H17A C17 H17B 108.0
C18 C17 H17A 109.3
C18 C17 H17B 109.3
C17 C18 H18A 109.5
C17 C18 H18B 109.5
C17 C18 H18C 109.5
H18A C18 H18B 109.5
H18A C18 H18C 109.5
H18B C18 H18C 109.5
F1 B1 O1 108.4(3)
F1 B1 O2 109.0(3)
F2 B1 F1 110.8(3)
F2 B1 O1 108.6(3)
F2 B1 O2 108.2(3)
O2 B1 O1 111.9(3)

loop_
_geom_bond_atom_site_label_1
_geom_bond_atom_site_label_2
_geom_bond_distance
F1 B1 1.373(5)
F2 B1 1.369(4)
O1 C13 1.297(3)
O1 B1 1.485(4)
O2 C15 1.300(4)
O2 B1 1.463(4)
N1 C6 1.399(4)
N1 C8 1.375(4)
N1 C17 1.464(3)
C1 H1 0.9500
C1 C2 1.373(4)
C1 C6 1.390(4)
C2 H2 0.9500
C2 C3 1.397(5)
C3 H3 0.9500
C3 C4 1.387(4)
C4 H4 0.9500
C4 C5 1.384(4)
C5 C6 1.414(4)
C5 C7 1.446(4)
C7 C8 1.425(4)
C7 C12 1.390(4)
C8 C9 1.386(4)
C9 H9 0.9500
C9 C10 1.375(4)
C10 H10 0.9500
C10 C11 1.414(4)
C11 C12 1.402(4)
C11 C13 1.450(4)
C12 H12 0.9500
C13 C14 1.387(4)
C14 H14 0.9500
C14 C15 1.371(4)
C15 C16 1.489(4)
C16 H16A 0.9800
C16 H16B 0.9800
C16 H16C 0.9800
C17 H17A 0.9900
C17 H17B 0.9900
C17 C18 1.515(4)
C18 H18A 0.9800
C18 H18B 0.9800
C18 H18C 0.9800

loop_
_geom_torsion_atom_site_label_1
_geom_torsion_atom_site_label_2
_geom_torsion_atom_site_label_3
_geom_torsion_atom_site_label_4
_geom_torsion
O1 C13 C14 C15 1.5(5)
N1 C8 C9 C10 178.7(3)
C1 C2 C3 C4 0.0(5)
C2 C1 C6 N1 178.5(3)
C2 C1 C6 C5 -0.1(4)
C2 C3 C4 C5 -0.8(5)
C3 C4 C5 C6 1.2(4)
C3 C4 C5 C7 -177.6(3)
C4 C5 C6 N1 -179.6(3)
C4 C5 C6 C1 -0.7(4)
C4 C5 C7 C8 178.2(3)
C4 C5 C7 C12 -2.5(6)
C5 C7 C8 N1 1.7(3)
C5 C7 C8 C9 -178.8(3)
C5 C7 C12 C11 179.0(3)
C6 N1 C8 C7 -2.0(3)
C6 N1 C8 C9 178.5(3)
C6 N1 C17 C18 -85.6(4)
C6 C1 C2 C3 0.5(5)
C6 C5 C7 C8 -0.7(3)
C6 C5 C7 C12 178.7(3)
C7 C5 C6 N1 -0.5(3)
C7 C5 C6 C1 178.4(3)
C7 C8 C9 C10 -0.8(4)
C8 N1 C6 C1 -177.2(3)
C8 N1 C6 C5 1.5(3)
C8 N1 C17 C18 90.9(3)
C8 C7 C12 C11 -1.7(4)
C8 C9 C10 C11 -0.3(5)
C9 C10 C11 C12 0.2(4)
C9 C10 C11 C13 -177.9(3)
C10 C11 C12 C7 0.8(4)
C10 C11 C13 O1 173.4(3)
C10 C11 C13 C14 -7.2(4)
C11 C13 C14 C15 -177.9(3)
C12 C7 C8 N1 -177.8(2)
C12 C7 C8 C9 1.8(4)
C12 C11 C13 O1 -4.8(4)
C12 C11 C13 C14 174.6(3)
C13 O1 B1 F1 111.7(3)
C13 O1 B1 F2 -127.9(3)
C13 O1 B1 O2 -8.5(5)
C13 C11 C12 C7 179.0(3)
C13 C14 C15 O2 -2.2(5)
C13 C14 C15 C16 178.9(3)
C15 O2 B1 F1 -112.0(3)
C15 O2 B1 F2 127.4(3)
C15 O2 B1 O1 7.9(5)
C17 N1 C6 C1 -0.2(5)
C17 N1 C6 C5 178.5(3)
C17 N1 C8 C7 -178.9(3)
C17 N1 C8 C9 1.5(5)
B1 O1 C13 C11 -176.3(3)
B1 O1 C13 C14 4.3(5)
B1 O2 C15 C14 -3.1(5)
B1 O2 C15 C16 175.9(3)
